data_1556395
loop_
_publ_author_name
'Xia, Yu-Xiang'
'Xie, Tao'
'Han, Ying'
'Chen, Chuan-Feng'

_publ_section_title
;
 Triptycene-derived calix[6]arene analogues: synthesis, structure and
 complexation with paraquat derivatives
;
_journal_issue 2
_journal_name_full 'Organic Chemistry Frontiers'
_journal_page_first 140
_journal_paper_doi 10.1039/c3qo00055a
_journal_volume 1
_journal_year 2014
_chemical_formula_sum 'C74 H72 O12'
_chemical_formula_weight 1153.32
_space_group_IT_number 56
_space_group_name_Hall '-P 2ab 2ac'
_space_group_name_H-M_alt 'P c c n'
_symmetry_cell_setting orthorhombic
_symmetry_space_group_name_H-M 'P c c n'
_atom_sites_solution_hydrogens geom
_atom_sites_solution_primary direct
_atom_sites_solution_secondary difmap
_audit_creation_method SHELXL-97
_cell_angle_alpha 90.00
_cell_angle_beta 90.00
_cell_angle_gamma 90.00
_cell_formula_units_Z 4
_cell_length_a 17.548(4)
_cell_length_b 24.274(5)
_cell_length_c 14.468(3)
_cell_measurement_reflns_used 13994
_cell_measurement_temperature 173(2)
_cell_measurement_theta_max 27.4644
_cell_measurement_theta_min 1.1604
_cell_volume 6163(2)
_computing_cell_refinement 'CrystalClear (Rigaku Inc., 2008)'
_computing_data_collection 'CrystalClear (Rigaku Inc., 2008)'
_computing_data_reduction 'CrystalClear (Rigaku Inc., 2008)'
_computing_molecular_graphics
;
Mercury: visualization and analysis of crystal structures, C. F. Macrae,
P. R. Edgington, P. McCabe, E. Pidcock, G. P. Shields, R. Taylor,
M. Towler and J. van de Streek, J. Appl. Cryst., 39, 453-457, 2006.
;
_computing_publication_material 'SHELX-97 (Sheldrick, 2008)'
_computing_structure_refinement 'SHELX-97 (Sheldrick, 2008)'
_computing_structure_solution 'SHELX-97 (Sheldrick, 2008)'
_diffrn_ambient_temperature 173(2)
_diffrn_detector_area_resol_mean 28.5714
_diffrn_measured_fraction_theta_full 0.998
_diffrn_measured_fraction_theta_max 0.998
_diffrn_measurement_device_type 'MM007HF + CCD (Saturn724+)'
_diffrn_measurement_method '\w scans at fixed \c = 45\%'
_diffrn_radiation_monochromator Confocal
_diffrn_radiation_source 'Rotating Anode'
_diffrn_radiation_type MoK\a
_diffrn_radiation_wavelength 0.71073
_diffrn_reflns_av_R_equivalents 0.0863
_diffrn_reflns_av_sigmaI/netI 0.0462
_diffrn_reflns_limit_h_max 20
_diffrn_reflns_limit_h_min -20
_diffrn_reflns_limit_k_max 28
_diffrn_reflns_limit_k_min -28
_diffrn_reflns_limit_l_max 16
_diffrn_reflns_limit_l_min -17
_diffrn_reflns_number 36553
_diffrn_reflns_theta_full 25.00
_diffrn_reflns_theta_max 25.00
_diffrn_reflns_theta_min 1.43
_exptl_absorpt_coefficient_mu 0.083
_exptl_absorpt_correction_T_max 1.0000
_exptl_absorpt_correction_T_min 0.3098
_exptl_absorpt_correction_type multi-scan
_exptl_absorpt_process_details 'CrystalClear (Rigaku Inc., 2008)'
_exptl_crystal_colour Colorless
_exptl_crystal_density_diffrn 1.243
_exptl_crystal_density_method 'not measured'
_exptl_crystal_description rod
_exptl_crystal_F_000 2448
_exptl_crystal_size_max 0.32
_exptl_crystal_size_mid 0.15
_exptl_crystal_size_min 0.13
_refine_diff_density_max 0.696
_refine_diff_density_min -0.593
_refine_diff_density_rms 0.155
_refine_ls_extinction_method none
_refine_ls_goodness_of_fit_ref 1.336
_refine_ls_hydrogen_treatment constr
_refine_ls_matrix_type full
_refine_ls_number_parameters 414
_refine_ls_number_reflns 5417
_refine_ls_number_restraints 56
_refine_ls_restrained_S_all 1.335
_refine_ls_R_factor_all 0.1395
_refine_ls_R_factor_gt 0.1251
_refine_ls_shift/su_max 0.002
_refine_ls_shift/su_mean 0.000
_refine_ls_structure_factor_coef Fsqd
_refine_ls_weighting_details 'calc w=1/[\s^2^(Fo^2^)+(0.1486P)^2^+11.8273P] where P=(Fo^2^+2Fc^2^)/3'
_refine_ls_weighting_scheme calc
_refine_ls_wR_factor_gt 0.3265
_refine_ls_wR_factor_ref 0.3503
_reflns_number_gt 5082
_reflns_number_total 5417
_reflns_threshold_expression >2sigma(I)
_cod_data_source_file c3qo00055a.txt
_cod_data_source_block a
_cod_original_sg_symbol_H-M Pccn
_cod_database_code 1556395

loop_
_symmetry_equiv_pos_as_xyz
'x, y, z'
'-x+1/2, -y+1/2, z'
'-x, y+1/2, -z+1/2'
'x+1/2, -y, -z+1/2'
'-x, -y, -z'
'x-1/2, y-1/2, -z'
'x, -y-1/2, z-1/2'
'-x-1/2, y, z-1/2'

loop_
_atom_site_label
_atom_site_type_symbol
_atom_site_fract_x
_atom_site_fract_y
_atom_site_fract_z
_atom_site_U_iso_or_equiv
_atom_site_adp_type
_atom_site_occupancy
_atom_site_symmetry_multiplicity
_atom_site_calc_flag
_atom_site_refinement_flags
_atom_site_disorder_assembly
_atom_site_disorder_group
O1 O -0.0310(2) 0.26440(15) 0.7297(2) 0.0388(9) Uani 1 1 d . . .
O2 O 0.1511(2) 0.39276(14) 0.7711(2) 0.0364(9) Uani 1 1 d . . .
O3 O 0.3604(2) 0.51983(16) 0.6885(3) 0.0479(10) Uani 1 1 d . . .
O4 O 0.6052(2) 0.45016(16) 0.5989(3) 0.0460(10) Uani 1 1 d . . .
O5 O 0.8057(3) 0.1855(3) 0.4453(5) 0.098(2) Uani 1 1 d . . .
C1 C -0.1025(4) 0.2891(3) 0.7495(4) 0.0517(15) Uani 1 1 d . . .
H1A H -0.1434 0.2672 0.7215 0.078 Uiso 1 1 calc R . .
H1B H -0.1037 0.3265 0.7240 0.078 Uiso 1 1 calc R . .
H1C H -0.1099 0.2907 0.8166 0.078 Uiso 1 1 calc R . .
C2 C -0.0152(3) 0.2617(2) 0.6354(3) 0.0318(11) Uani 1 1 d . . .
C3 C -0.0269(3) 0.2124(2) 0.5880(4) 0.0337(11) Uani 1 1 d . . .
C4 C -0.0086(3) 0.2113(2) 0.4943(4) 0.0410(13) Uani 1 1 d . . .
H4 H -0.0158 0.1779 0.4611 0.049 Uiso 1 1 calc R . .
C5 C 0.0199(3) 0.2570(2) 0.4470(4) 0.0384(12) Uani 1 1 d . . .
H5 H 0.0315 0.2550 0.3830 0.046 Uiso 1 1 calc R . .
C6 C 0.0309(3) 0.3055(2) 0.4963(4) 0.0329(11) Uani 1 1 d . . .
C7 C 0.0132(3) 0.30803(19) 0.5904(3) 0.0302(11) Uani 1 1 d . . .
C8 C 0.0275(3) 0.36460(19) 0.6329(3) 0.0312(11) Uani 1 1 d . . .
H8 H 0.0147 0.3663 0.7002 0.037 Uiso 1 1 calc R . .
C9 C -0.0188(3) 0.40506(19) 0.5746(4) 0.0328(11) Uani 1 1 d . . .
C10 C -0.0747(3) 0.4406(2) 0.6077(5) 0.0439(14) Uani 1 1 d . . .
H10 H -0.0866 0.4423 0.6717 0.053 Uiso 1 1 calc R . .
C11 C -0.1128(3) 0.4736(2) 0.5435(5) 0.0473(14) Uani 1 1 d . . .
H11 H -0.1522 0.4975 0.5640 0.057 Uiso 1 1 calc R . .
C12 C -0.0945(3) 0.4722(2) 0.4527(5) 0.0535(17) Uani 1 1 d . . .
H12 H -0.1204 0.4960 0.4111 0.064 Uiso 1 1 calc R . .
C13 C -0.0384(3) 0.4365(2) 0.4183(4) 0.0452(14) Uani 1 1 d . . .
H13 H -0.0261 0.4359 0.3544 0.054 Uiso 1 1 calc R . .
C14 C -0.0016(3) 0.4023(2) 0.4805(4) 0.0326(11) Uani 1 1 d . . .
C15 C 0.0606(3) 0.3602(2) 0.4579(3) 0.0326(11) Uani 1 1 d . . .
H15 H 0.0731 0.3584 0.3905 0.039 Uiso 1 1 calc R . .
C16 C 0.1298(3) 0.37602(19) 0.5186(3) 0.0306(11) Uani 1 1 d . . .
C17 C 0.1118(3) 0.37746(18) 0.6130(3) 0.0279(10) Uani 1 1 d . . .
C18 C 0.1681(3) 0.38946(18) 0.6772(3) 0.0278(10) Uani 1 1 d . . .
C19 C 0.2426(3) 0.40111(19) 0.6486(3) 0.0301(11) Uani 1 1 d . . .
C20 C 0.2585(3) 0.4004(2) 0.5539(3) 0.0330(11) Uani 1 1 d . . .
H20 H 0.3087 0.4085 0.5334 0.040 Uiso 1 1 calc R . .
C21 C 0.2026(3) 0.3881(2) 0.4893(3) 0.0332(11) Uani 1 1 d . . .
H21 H 0.2145 0.3880 0.4253 0.040 Uiso 1 1 calc R . .
C22 C 0.1438(3) 0.3407(2) 0.8168(4) 0.0448(14) Uani 1 1 d . . .
H22A H 0.1054 0.3184 0.7850 0.067 Uiso 1 1 calc R . .
H22C H 0.1281 0.3466 0.8810 0.067 Uiso 1 1 calc R . .
H22B H 0.1930 0.3215 0.8156 0.067 Uiso 1 1 calc R . .
C23 C 0.3024(3) 0.4116(2) 0.7225(4) 0.0372(12) Uani 1 1 d . . .
H23B H 0.2861 0.4438 0.7595 0.045 Uiso 1 1 calc R . .
H23A H 0.3035 0.3794 0.7645 0.045 Uiso 1 1 calc R . .
C24 C 0.3824(3) 0.4219(2) 0.6884(3) 0.0328(11) Uani 1 1 d . . .
C25 C 0.4078(3) 0.4751(2) 0.6707(3) 0.0318(11) Uani 1 1 d . . .
C26 C 0.4829(3) 0.4857(2) 0.6405(4) 0.0377(12) Uani 1 1 d . . .
C27 C 0.5312(3) 0.4405(2) 0.6298(3) 0.0332(11) Uani 1 1 d . . .
C28 C 0.5079(3) 0.3862(2) 0.6456(4) 0.0330(11) Uani 1 1 d . . .
C29 C 0.4327(3) 0.3788(2) 0.6752(4) 0.0348(11) Uani 1 1 d . . .
H29 H 0.4154 0.3423 0.6868 0.042 Uiso 1 1 calc R . .
C30 C 0.3151(4) 0.5386(3) 0.6123(5) 0.0565(17) Uani 1 1 d . . .
H30B H 0.3466 0.5400 0.5564 0.085 Uiso 1 1 calc R . .
H30C H 0.2953 0.5755 0.6258 0.085 Uiso 1 1 calc R . .
H30A H 0.2725 0.5132 0.6025 0.085 Uiso 1 1 calc R . .
C31 C 0.5090(4) 0.5434(2) 0.6199(4) 0.0470(14) Uani 1 1 d . . .
H31A H 0.4653 0.5657 0.6002 0.071 Uiso 1 1 calc R . .
H31B H 0.5471 0.5426 0.5704 0.071 Uiso 1 1 calc R . .
H31C H 0.5315 0.5596 0.6756 0.071 Uiso 1 1 calc R . .
C32 C 0.6596(3) 0.4584(3) 0.6700(5) 0.0589(17) Uani 1 1 d . . .
H32B H 0.7097 0.4654 0.6424 0.088 Uiso 1 1 calc R . .
H32A H 0.6622 0.4254 0.7090 0.088 Uiso 1 1 calc R . .
H32C H 0.6445 0.4901 0.7078 0.088 Uiso 1 1 calc R . .
C33 C 0.5613(3) 0.3379(2) 0.6321(4) 0.0437(13) Uani 1 1 d . . .
H33A H 0.6047 0.3503 0.5935 0.052 Uiso 1 1 calc R . .
H33B H 0.5821 0.3273 0.6931 0.052 Uiso 1 1 calc R . .
C34 C 0.7010(7) 0.1789(5) 0.5415(9) 0.124(4) Uani 1 1 d . . .
H34B H 0.6602 0.2065 0.5425 0.185 Uiso 1 1 calc R . .
H34C H 0.7389 0.1879 0.5888 0.185 Uiso 1 1 calc R . .
H34A H 0.6795 0.1424 0.5542 0.185 Uiso 1 1 calc R . .
C35 C 0.7370(4) 0.1787(3) 0.4511(6) 0.068(2) Uani 1 1 d . . .
C36 C 0.6891(6) 0.1709(4) 0.3704(8) 0.109(4) Uani 1 1 d . . .
H36A H 0.6636 0.1351 0.3743 0.164 Uiso 1 1 calc R . .
H36C H 0.7205 0.1723 0.3145 0.164 Uiso 1 1 calc R . .
H36B H 0.6507 0.2002 0.3680 0.164 Uiso 1 1 calc R . .
O6 O 0.3091(8) 0.2636(6) 0.6512(11) 0.094(3) Uani 0.522(12) 1 d PDU A 1
C37 C 0.3048(10) 0.2644(7) 0.5516(12) 0.090(4) Uani 0.522(12) 1 d PDU A 1
O6A O 0.3033(7) 0.2742(5) 0.7180(10) 0.087(3) Uani 0.478(12) 1 d PDU . 2
C37A C 0.2656(13) 0.2593(10) 0.6359(12) 0.089(4) Uani 0.478(12) 1 d PDU . 2

loop_
_atom_site_aniso_label
_atom_site_aniso_U_11
_atom_site_aniso_U_22
_atom_site_aniso_U_33
_atom_site_aniso_U_23
_atom_site_aniso_U_13
_atom_site_aniso_U_12
O1 0.044(2) 0.041(2) 0.0314(19) 0.0061(15) 0.0012(15) 0.0008(16)
O2 0.043(2) 0.041(2) 0.0252(18) -0.0050(15) 0.0047(15) -0.0007(15)
O3 0.059(2) 0.044(2) 0.041(2) -0.0071(17) -0.0031(18) 0.0172(19)
O4 0.0346(19) 0.045(2) 0.058(3) -0.0016(19) 0.0047(18) -0.0100(16)
O5 0.070(4) 0.119(5) 0.106(5) -0.005(4) 0.020(3) -0.016(3)
C1 0.059(4) 0.059(4) 0.037(3) -0.005(3) 0.009(3) 0.000(3)
C2 0.030(2) 0.036(3) 0.030(3) 0.003(2) -0.0045(19) 0.004(2)
C3 0.029(2) 0.028(2) 0.043(3) 0.000(2) -0.005(2) 0.0002(19)
C4 0.038(3) 0.032(3) 0.053(3) -0.009(2) -0.005(2) 0.000(2)
C5 0.040(3) 0.045(3) 0.030(3) -0.009(2) -0.001(2) 0.006(2)
C6 0.029(2) 0.033(3) 0.037(3) 0.000(2) -0.004(2) 0.0026(19)
C7 0.031(2) 0.030(2) 0.029(3) 0.003(2) 0.002(2) 0.0033(19)
C8 0.037(3) 0.029(2) 0.028(3) -0.004(2) 0.000(2) 0.000(2)
C9 0.033(3) 0.025(2) 0.040(3) 0.000(2) -0.001(2) -0.0045(19)
C10 0.031(3) 0.037(3) 0.064(4) -0.003(3) -0.004(2) -0.003(2)
C11 0.036(3) 0.035(3) 0.071(4) 0.003(3) -0.005(3) 0.003(2)
C12 0.043(3) 0.039(3) 0.079(5) 0.020(3) -0.020(3) -0.002(3)
C13 0.043(3) 0.036(3) 0.056(4) 0.014(3) -0.017(3) -0.002(2)
C14 0.032(3) 0.029(2) 0.037(3) 0.003(2) -0.004(2) -0.0009(19)
C15 0.037(3) 0.039(3) 0.023(2) 0.002(2) -0.005(2) 0.001(2)
C16 0.036(3) 0.026(2) 0.030(3) 0.006(2) -0.006(2) 0.0094(19)
C17 0.035(2) 0.024(2) 0.025(2) 0.0014(19) 0.0023(19) 0.0067(19)
C18 0.037(2) 0.023(2) 0.023(2) 0.0016(18) -0.0009(19) 0.0079(19)
C19 0.035(2) 0.026(2) 0.029(3) 0.0012(19) 0.000(2) 0.0088(19)
C20 0.032(2) 0.035(3) 0.032(3) 0.001(2) 0.003(2) 0.005(2)
C21 0.041(3) 0.038(3) 0.021(2) 0.007(2) 0.002(2) 0.007(2)
C22 0.053(3) 0.050(3) 0.032(3) 0.006(2) -0.005(2) -0.009(3)
C23 0.034(3) 0.047(3) 0.031(3) -0.004(2) 0.005(2) 0.004(2)
C24 0.033(3) 0.044(3) 0.021(2) -0.002(2) -0.006(2) 0.005(2)
C25 0.038(3) 0.030(2) 0.027(3) -0.008(2) -0.003(2) 0.007(2)
C26 0.050(3) 0.033(3) 0.030(3) -0.004(2) -0.006(2) -0.009(2)
C27 0.032(2) 0.039(3) 0.029(3) -0.004(2) -0.002(2) -0.003(2)
C28 0.031(2) 0.031(3) 0.037(3) -0.004(2) -0.001(2) -0.001(2)
C29 0.036(3) 0.031(3) 0.037(3) 0.003(2) -0.001(2) -0.004(2)
C30 0.064(4) 0.050(4) 0.055(4) -0.006(3) -0.016(3) 0.019(3)
C31 0.058(3) 0.029(3) 0.055(4) -0.002(2) -0.004(3) -0.004(2)
C32 0.036(3) 0.059(4) 0.081(5) 0.001(3) -0.004(3) -0.010(3)
C33 0.036(3) 0.038(3) 0.057(4) 0.001(3) 0.006(3) 0.003(2)
C34 0.102(8) 0.125(9) 0.143(10) 0.001(8) 0.054(7) -0.010(7)
C35 0.048(4) 0.056(4) 0.099(6) -0.003(4) 0.014(4) -0.001(3)
C36 0.119(8) 0.077(6) 0.132(9) 0.006(6) -0.053(7) 0.015(5)
O6 0.093(5) 0.073(5) 0.116(6) 0.012(5) -0.007(5) 0.005(5)
C37 0.086(6) 0.074(6) 0.108(6) 0.004(6) 0.006(6) 0.008(5)
O6A 0.088(5) 0.070(5) 0.102(6) 0.011(5) 0.000(5) 0.010(4)
C37A 0.086(6) 0.071(6) 0.111(6) 0.007(5) -0.003(6) 0.011(5)

loop_
_atom_type_symbol
_atom_type_description
_atom_type_scat_dispersion_real
_atom_type_scat_dispersion_imag
_atom_type_scat_source
C C 0.0033 0.0016 'International Tables Vol C Tables 4.2.6.8 and 6.1.1.4'
H H 0.0000 0.0000 'International Tables Vol C Tables 4.2.6.8 and 6.1.1.4'
O O 0.0106 0.0060 'International Tables Vol C Tables 4.2.6.8 and 6.1.1.4'

loop_
_geom_angle_atom_site_label_1
_geom_angle_atom_site_label_2
_geom_angle_atom_site_label_3
_geom_angle
_geom_angle_site_symmetry_1
_geom_angle_site_symmetry_3
C2 O1 C1 113.1(4) . .
C18 O2 C22 114.7(4) . .
C25 O3 C30 115.9(4) . .
C27 O4 C32 114.8(4) . .
O1 C1 H1A 109.5 . .
O1 C1 H1B 109.5 . .
H1A C1 H1B 109.5 . .
O1 C1 H1C 109.5 . .
H1A C1 H1C 109.5 . .
H1B C1 H1C 109.5 . .
C7 C2 O1 119.4(4) . .
C7 C2 C3 121.1(5) . .
O1 C2 C3 119.5(4) . .
C4 C3 C2 117.4(5) . .
C4 C3 C33 119.3(5) . 2
C2 C3 C33 123.2(5) . 2
C3 C4 C5 122.9(5) . .
C3 C4 H4 118.5 . .
C5 C4 H4 118.5 . .
C6 C5 C4 118.2(5) . .
C6 C5 H5 120.9 . .
C4 C5 H5 120.9 . .
C5 C6 C7 120.4(5) . .
C5 C6 C15 126.6(5) . .
C7 C6 C15 113.0(4) . .
C2 C7 C6 119.9(4) . .
C2 C7 C8 126.8(4) . .
C6 C7 C8 113.3(4) . .
C7 C8 C9 105.6(4) . .
C7 C8 C17 105.4(4) . .
C9 C8 C17 106.1(4) . .
C7 C8 H8 113.0 . .
C9 C8 H8 113.0 . .
C17 C8 H8 113.0 . .
C10 C9 C14 121.1(5) . .
C10 C9 C8 125.7(5) . .
C14 C9 C8 113.2(4) . .
C9 C10 C11 117.7(6) . .
C9 C10 H10 121.2 . .
C11 C10 H10 121.2 . .
C12 C11 C10 121.2(6) . .
C12 C11 H11 119.4 . .
C10 C11 H11 119.4 . .
C11 C12 C13 121.8(5) . .
C11 C12 H12 119.1 . .
C13 C12 H12 119.1 . .
C14 C13 C12 117.9(6) . .
C14 C13 H13 121.1 . .
C12 C13 H13 121.1 . .
C13 C14 C9 120.3(5) . .
C13 C14 C15 126.5(5) . .
C9 C14 C15 113.1(4) . .
C6 C15 C14 105.0(4) . .
C6 C15 C16 106.1(4) . .
C14 C15 C16 105.8(4) . .
C6 C15 H15 113.1 . .
C14 C15 H15 113.1 . .
C16 C15 H15 113.1 . .
C21 C16 C17 120.2(4) . .
C21 C16 C15 127.3(5) . .
C17 C16 C15 112.5(4) . .
C18 C17 C16 119.8(4) . .
C18 C17 C8 127.0(4) . .
C16 C17 C8 113.2(4) . .
C17 C18 O2 120.8(4) . .
C17 C18 C19 120.6(4) . .
O2 C18 C19 118.5(4) . .
C20 C19 C18 118.3(4) . .
C20 C19 C23 123.6(4) . .
C18 C19 C23 118.1(4) . .
C21 C20 C19 121.4(5) . .
C21 C20 H20 119.3 . .
C19 C20 H20 119.3 . .
C16 C21 C20 119.6(5) . .
C16 C21 H21 120.2 . .
C20 C21 H21 120.2 . .
O2 C22 H22A 109.5 . .
O2 C22 H22C 109.5 . .
H22A C22 H22C 109.5 . .
O2 C22 H22B 109.5 . .
H22A C22 H22B 109.5 . .
H22C C22 H22B 109.5 . .
C24 C23 C19 116.1(4) . .
C24 C23 H23B 108.3 . .
C19 C23 H23B 108.3 . .
C24 C23 H23A 108.3 . .
C19 C23 H23A 108.3 . .
H23B C23 H23A 107.4 . .
C29 C24 C25 118.2(5) . .
C29 C24 C23 120.9(5) . .
C25 C24 C23 120.8(4) . .
C24 C25 O3 119.9(4) . .
C24 C25 C26 121.7(4) . .
O3 C25 C26 118.3(5) . .
C27 C26 C25 117.3(5) . .
C27 C26 C31 121.7(5) . .
C25 C26 C31 121.0(5) . .
O4 C27 C26 118.0(4) . .
O4 C27 C28 118.9(4) . .
C26 C27 C28 123.1(5) . .
C27 C28 C29 116.5(4) . .
C27 C28 C33 121.9(4) . .
C29 C28 C33 121.6(4) . .
C24 C29 C28 123.2(5) . .
C24 C29 H29 118.4 . .
C28 C29 H29 118.4 . .
O3 C30 H30B 109.5 . .
O3 C30 H30C 109.5 . .
H30B C30 H30C 109.5 . .
O3 C30 H30A 109.5 . .
H30B C30 H30A 109.5 . .
H30C C30 H30A 109.5 . .
C26 C31 H31A 109.5 . .
C26 C31 H31B 109.5 . .
H31A C31 H31B 109.5 . .
C26 C31 H31C 109.5 . .
H31A C31 H31C 109.5 . .
H31B C31 H31C 109.5 . .
O4 C32 H32B 109.5 . .
O4 C32 H32A 109.5 . .
H32B C32 H32A 109.5 . .
O4 C32 H32C 109.5 . .
H32B C32 H32C 109.5 . .
H32A C32 H32C 109.5 . .
C3 C33 C28 115.8(4) 2 .
C3 C33 H33A 108.3 2 .
C28 C33 H33A 108.3 . .
C3 C33 H33B 108.3 2 .
C28 C33 H33B 108.3 . .
H33A C33 H33B 107.4 . .
C35 C34 H34B 109.5 . .
C35 C34 H34C 109.5 . .
H34B C34 H34C 109.5 . .
C35 C34 H34A 109.5 . .
H34B C34 H34A 109.5 . .
H34C C34 H34A 109.5 . .
O5 C35 C36 122.4(9) . .
O5 C35 C34 119.5(9) . .
C36 C35 C34 118.2(9) . .
C35 C36 H36A 109.5 . .
C35 C36 H36C 109.5 . .
H36A C36 H36C 109.5 . .
C35 C36 H36B 109.5 . .
H36A C36 H36B 109.5 . .
H36C C36 H36B 109.5 . .
C37A O6A C37A 18.8(11) . 2
C37A C37A O6A 121.7(11) 2 .
C37A C37A O6A 39.5(7) 2 2
O6A C37A O6A 83.1(13) . 2

loop_
_geom_bond_atom_site_label_1
_geom_bond_atom_site_label_2
_geom_bond_distance
_geom_bond_site_symmetry_2
O1 C2 1.394(6) .
O1 C1 1.421(7) .
O2 C18 1.393(6) .
O2 C22 1.431(6) .
O3 C25 1.392(6) .
O3 C30 1.433(7) .
O4 C27 1.393(6) .
O4 C32 1.419(7) .
O5 C35 1.219(9) .
C1 H1A 0.9800 .
C1 H1B 0.9800 .
C1 H1C 0.9800 .
C2 C7 1.391(7) .
C2 C3 1.395(7) .
C3 C4 1.394(8) .
C3 C33 1.504(7) 2
C4 C5 1.397(8) .
C4 H4 0.9500 .
C5 C6 1.389(7) .
C5 H5 0.9500 .
C6 C7 1.399(7) .
C6 C15 1.530(7) .
C7 C8 1.525(7) .
C8 C9 1.528(7) .
C8 C17 1.538(7) .
C8 H8 1.0000 .
C9 C10 1.392(7) .
C9 C14 1.397(7) .
C10 C11 1.397(8) .
C10 H10 0.9500 .
C11 C12 1.353(9) .
C11 H11 0.9500 .
C12 C13 1.402(9) .
C12 H12 0.9500 .
C13 C14 1.384(7) .
C13 H13 0.9500 .
C14 C15 1.532(7) .
C15 C16 1.547(7) .
C15 H15 1.0000 .
C16 C21 1.377(7) .
C16 C17 1.403(7) .
C17 C18 1.387(7) .
C18 C19 1.400(7) .
C19 C20 1.398(7) .
C19 C23 1.519(7) .
C20 C21 1.388(7) .
C20 H20 0.9500 .
C21 H21 0.9500 .
C22 H22A 0.9800 .
C22 H22C 0.9800 .
C22 H22B 0.9800 .
C23 C24 1.509(7) .
C23 H23B 0.9900 .
C23 H23A 0.9900 .
C24 C29 1.382(7) .
C24 C25 1.391(7) .
C25 C26 1.412(7) .
C26 C27 1.395(7) .
C26 C31 1.503(7) .
C27 C28 1.399(7) .
C28 C29 1.400(7) .
C28 C33 1.513(7) .
C29 H29 0.9500 .
C30 H30B 0.9800 .
C30 H30C 0.9800 .
C30 H30A 0.9800 .
C31 H31A 0.9800 .
C31 H31B 0.9800 .
C31 H31C 0.9800 .
C32 H32B 0.9800 .
C32 H32A 0.9800 .
C32 H32C 0.9800 .
C33 C3 1.504(7) 2
C33 H33A 0.9900 .
C33 H33B 0.9900 .
C34 C35 1.453(13) .
C34 H34B 0.9800 .
C34 H34C 0.9800 .
C34 H34A 0.9800 .
C35 C36 1.451(12) .
C36 H36A 0.9800 .
C36 H36C 0.9800 .
C36 H36B 0.9800 .
O6 C37 1.443(16) .
O6A C37A 1.406(17) .
O6A C37A 1.88(2) 2
C37A C37A 0.71(4) 2
C37A O6A 1.88(2) 2

loop_
_geom_torsion_atom_site_label_1
_geom_torsion_atom_site_label_2
_geom_torsion_atom_site_label_3
_geom_torsion_atom_site_label_4
_geom_torsion
_geom_torsion_site_symmetry_1
_geom_torsion_site_symmetry_4
C1 O1 C2 C7 81.2(6) . .
C1 O1 C2 C3 -100.0(5) . .
C7 C2 C3 C4 0.4(7) . .
O1 C2 C3 C4 -178.4(4) . .
C7 C2 C3 C33 -176.7(4) . 2
O1 C2 C3 C33 4.5(7) . 2
C2 C3 C4 C5 -0.5(7) . .
C33 C3 C4 C5 176.7(5) 2 .
C3 C4 C5 C6 0.5(8) . .
C4 C5 C6 C7 -0.4(7) . .
C4 C5 C6 C15 -179.3(5) . .
O1 C2 C7 C6 178.5(4) . .
C3 C2 C7 C6 -0.3(7) . .
O1 C2 C7 C8 -2.3(7) . .
C3 C2 C7 C8 178.9(4) . .
C5 C6 C7 C2 0.3(7) . .
C15 C6 C7 C2 179.4(4) . .
C5 C6 C7 C8 -179.0(4) . .
C15 C6 C7 C8 0.0(6) . .
C2 C7 C8 C9 -123.5(5) . .
C6 C7 C8 C9 55.8(5) . .
C2 C7 C8 C17 124.4(5) . .
C6 C7 C8 C17 -56.3(5) . .
C7 C8 C9 C10 122.7(5) . .
C17 C8 C9 C10 -125.7(5) . .
C7 C8 C9 C14 -55.2(5) . .
C17 C8 C9 C14 56.4(5) . .
C14 C9 C10 C11 -0.4(7) . .
C8 C9 C10 C11 -178.2(5) . .
C9 C10 C11 C12 -1.7(8) . .
C10 C11 C12 C13 1.9(9) . .
C11 C12 C13 C14 0.0(8) . .
C12 C13 C14 C9 -2.0(8) . .
C12 C13 C14 C15 179.5(5) . .
C10 C9 C14 C13 2.2(7) . .
C8 C9 C14 C13 -179.7(5) . .
C10 C9 C14 C15 -179.1(4) . .
C8 C9 C14 C15 -1.0(6) . .
C5 C6 C15 C14 123.0(5) . .
C7 C6 C15 C14 -56.0(5) . .
C5 C6 C15 C16 -125.2(5) . .
C7 C6 C15 C16 55.7(5) . .
C13 C14 C15 C6 -124.8(5) . .
C9 C14 C15 C6 56.6(5) . .
C13 C14 C15 C16 123.3(5) . .
C9 C14 C15 C16 -55.3(5) . .
C6 C15 C16 C21 125.5(5) . .
C14 C15 C16 C21 -123.2(5) . .
C6 C15 C16 C17 -54.6(5) . .
C14 C15 C16 C17 56.6(5) . .
C21 C16 C17 C18 -1.9(7) . .
C15 C16 C17 C18 178.2(4) . .
C21 C16 C17 C8 178.3(4) . .
C15 C16 C17 C8 -1.6(5) . .
C7 C8 C17 C18 -122.7(5) . .
C9 C8 C17 C18 125.6(5) . .
C7 C8 C17 C16 57.0(5) . .
C9 C8 C17 C16 -54.7(5) . .
C16 C17 C18 O2 178.1(4) . .
C8 C17 C18 O2 -2.2(7) . .
C16 C17 C18 C19 1.1(7) . .
C8 C17 C18 C19 -179.2(4) . .
C22 O2 C18 C17 78.6(5) . .
C22 O2 C18 C19 -104.4(5) . .
C17 C18 C19 C20 0.1(7) . .
O2 C18 C19 C20 -176.9(4) . .
C17 C18 C19 C23 -177.5(4) . .
O2 C18 C19 C23 5.5(6) . .
C18 C19 C20 C21 -0.5(7) . .
C23 C19 C20 C21 177.0(5) . .
C17 C16 C21 C20 1.6(7) . .
C15 C16 C21 C20 -178.6(4) . .
C19 C20 C21 C16 -0.4(7) . .
C20 C19 C23 C24 0.4(7) . .
C18 C19 C23 C24 177.8(4) . .
C19 C23 C24 C29 -89.4(6) . .
C19 C23 C24 C25 91.6(6) . .
C29 C24 C25 O3 -176.1(4) . .
C23 C24 C25 O3 3.0(7) . .
C29 C24 C25 C26 -0.4(7) . .
C23 C24 C25 C26 178.7(4) . .
C30 O3 C25 C24 -93.1(6) . .
C30 O3 C25 C26 91.0(6) . .
C24 C25 C26 C27 -0.5(7) . .
O3 C25 C26 C27 175.2(4) . .
C24 C25 C26 C31 178.8(5) . .
O3 C25 C26 C31 -5.5(7) . .
C32 O4 C27 C26 91.5(6) . .
C32 O4 C27 C28 -90.6(6) . .
C25 C26 C27 O4 179.2(4) . .
C31 C26 C27 O4 -0.1(7) . .
C25 C26 C27 C28 1.3(7) . .
C31 C26 C27 C28 -177.9(5) . .
O4 C27 C28 C29 -179.0(4) . .
C26 C27 C28 C29 -1.2(8) . .
O4 C27 C28 C33 1.3(8) . .
C26 C27 C28 C33 179.1(5) . .
C25 C24 C29 C28 0.5(7) . .
C23 C24 C29 C28 -178.6(5) . .
C27 C28 C29 C24 0.3(8) . .
C33 C28 C29 C24 179.9(5) . .
C27 C28 C33 C3 -139.6(5) . 2
C29 C28 C33 C3 40.7(7) . 2
C37A O6A C37A O6A 9(5) 2 2
